data_4517880
loop_
_publ_author_name
'Wang, Xingjie'
'Zhang, Xuan'
'Pandharkar, Riddhish'
'Lyu, Jiafei'
'Ray, Debmalya'
'Yang, Ying'
'Kato, Satoshi'
'Liu, Jian'
'Wasson, Megan C.'
'Islamoglu, Timur'
'Li, Zhong'
'Hupp, Joseph T.'
'Cramer, Christopher J.'
'Gagliardi, Laura'
'Farha, Omar K.'

_publ_section_title
;
 Insights into the Structure--Activity Relationships in Metal--Organic
 Framework-Supported Nickel Catalysts for Ethylene Hydrogenation
;
_journal_name_full 'ACS Catalysis'
_journal_page_first 8995
_journal_page_last 9005
_journal_paper_doi 10.1021/acscatal.0c01844
_journal_year 2020
_chemical_formula_moiety '0.17(C264 H132 Ni2.64 O102 Zr18)'
_chemical_formula_sum 'C44.33 H22 Ni0.44 O17 Zr3'
_chemical_formula_weight 1126.11
_space_group_crystal_system hexagonal
_space_group_IT_number 191
_space_group_name_Hall '-P 6 2'
_space_group_name_H-M_alt 'P 6/m m m'
_atom_sites_solution_hydrogens geom
_audit_creation_date 2020-03-02
_audit_creation_method
;
Olex2 1.2
(compiled 2018.05.29 svn.r3508 for OlexSys, GUI svn.r5506)
;
_cell_angle_alpha 90
_cell_angle_beta 90
_cell_angle_gamma 120
_cell_formula_units_Z 6
_cell_length_a 39.4522(6)
_cell_length_b 39.4522(6)
_cell_length_c 16.5041(3)
_cell_measurement_reflns_used 9796
_cell_measurement_temperature 200(2)
_cell_measurement_theta_max 49.74
_cell_measurement_theta_min 5.96
_cell_volume 22246.7(6)
_computing_cell_refinement 'SAINT V8.38A (?, 2016)'
_computing_data_reduction 'SAINT V8.38A (?, 2016)'
_computing_molecular_graphics 'Olex2 (Dolomanov et al., 2009)'
_computing_publication_material 'Olex2 (Dolomanov et al., 2009)'
_computing_structure_refinement 'ShelXL (Sheldrick, 2015)'
_diffrn_ambient_temperature 200(2)
_diffrn_detector 'Bruker APEX2 area detector'
_diffrn_detector_area_resol_mean 7.9
_diffrn_detector_type 'CCD area detector'
_diffrn_measured_fraction_theta_full 0.570
_diffrn_measured_fraction_theta_max 0.991
_diffrn_measurement_device 'three-circle diffractometer'
_diffrn_measurement_device_type 'Bruker SMART APEX2 area detector'
_diffrn_measurement_method '\w and \f scans'
_diffrn_radiation_monochromator 'mirror optics'
_diffrn_radiation_probe x-ray
_diffrn_radiation_type CuK\a
_diffrn_radiation_wavelength 1.54178
_diffrn_reflns_av_R_equivalents 0.0619
_diffrn_reflns_av_unetI/netI 0.0288
_diffrn_reflns_Laue_measured_fraction_full 0.570
_diffrn_reflns_Laue_measured_fraction_max 0.991
_diffrn_reflns_limit_h_max 35
_diffrn_reflns_limit_h_min -34
_diffrn_reflns_limit_k_max 32
_diffrn_reflns_limit_k_min -38
_diffrn_reflns_limit_l_max 15
_diffrn_reflns_limit_l_min -16
_diffrn_reflns_number 52289
_diffrn_reflns_point_group_measured_fraction_full 0.570
_diffrn_reflns_point_group_measured_fraction_max 0.991
_diffrn_reflns_theta_full 67.679
_diffrn_reflns_theta_max 49.780
_diffrn_reflns_theta_min 5.812
_diffrn_source 'microfocus sealed X-ray tube'
_diffrn_source_type 'Incoatec I\ms'
_diffrn_standards_number 0
_exptl_absorpt_coefficient_mu 1.946
_exptl_absorpt_correction_T_max 0.7498
_exptl_absorpt_correction_T_min 0.6517
_exptl_absorpt_correction_type multi-scan
_exptl_absorpt_process_details
'SADABS-2012/1 (Bruker,2012) was used for absorption correction. wR2(int) was 0.0631 before and 0.0519 after correction. The Ratio of minimum to maximum transmission is 0.8692. The \l/2 correction factor is 0.0015.'
_exptl_crystal_colour yellow
_exptl_crystal_colour_primary yellow
_exptl_crystal_density_diffrn 0.504
_exptl_crystal_description rod
_exptl_crystal_F_000 3338
_exptl_crystal_size_max 0.08
_exptl_crystal_size_mid 0.03
_exptl_crystal_size_min 0.02
_refine_diff_density_max 0.996
_refine_diff_density_min -0.930
_refine_diff_density_rms 0.067
_refine_ls_extinction_method none
_refine_ls_goodness_of_fit_ref 1.085
_refine_ls_hydrogen_treatment constr
_refine_ls_matrix_type full
_refine_ls_number_parameters 168
_refine_ls_number_reflns 4275
_refine_ls_number_restraints 175
_refine_ls_restrained_S_all 1.111
_refine_ls_R_factor_all 0.0543
_refine_ls_R_factor_gt 0.0502
_refine_ls_shift/su_max 0.001
_refine_ls_shift/su_mean 0.000
_refine_ls_structure_factor_coef Fsqd
_refine_ls_weighting_details 'w=1/[\s^2^(Fo^2^)+(0.1018P)^2^+15.2100P] where P=(Fo^2^+2Fc^2^)/3'
_refine_ls_weighting_scheme calc
_refine_ls_wR_factor_gt 0.1483
_refine_ls_wR_factor_ref 0.1520
_reflns_Friedel_coverage 0.000
_reflns_number_gt 3772
_reflns_number_total 4275
_reflns_threshold_expression 'I > 2\s(I)'
_cod_data_source_file cs0c01844_si_004.cif
_cod_data_source_block p6mmm_a
_cod_depositor_comments 'Adding full bibliography for 4517880--4517884.cif.'
_cod_original_cell_volume 22246.7(8)
_cod_database_code 4517880
_shelxl_version_number 2014/6
_shelx_space_group_comment
;
The symmetry employed for this shelxl refinement is uniquely defined
by the following loop, which should always be used as a source of
symmetry information in preference to the above space-group names.
They are only intended as comments.
;
_shelx_estimated_absorpt_t_max 0.962
_shelx_estimated_absorpt_t_min 0.860
_olex2_refinement_description
;
1. Fixed Uiso
 At 1.2 times of:
  All C(H) groups
2. Restrained distances
 Zr1_$1-O2_$2
 2.19 with sigma of 0.02
3. Uiso/Uaniso restraints and constraints
Ni2 \\sim Ni1: within 2A with sigma of 0.04 and sigma for terminal atoms of 0.08
Uanis(O4A) = Uanis(O4)
Uanis(O3) = Uanis(O3A)
Uanis(Ni2) = Uanis(Ni1)
4. Rigid body (RIGU) restrains
 All non-hydrogen atoms
 with sigma for 1-2 distances of 0.004 and sigma for 1-3 distances of 0.004
5. Others
 Fixed Sof: O3(0.25) Ni2(0.05) O4A(0.375) O4(0.125) O3A(0.5) Ni1(0.06)
6.a Aromatic/amide H refined with riding coordinates:
 C3(H3), C11(H11), C4(H4), C9(H9), C7(H7), C6(H6)
;
_olex2_submission_special_instructions 'No special instructions were received'

loop_
_space_group_symop_operation_xyz
'x, y, z'
'-y, x-y, z'
'-x+y, -x, z'
'-x, -y, z'
'y, -x+y, z'
'x-y, x, z'
'y, x, -z'
'x-y, -y, -z'
'-x, -x+y, -z'
'-y, -x, -z'
'-x+y, y, -z'
'x, x-y, -z'
'-x, -y, -z'
'y, -x+y, -z'
'x-y, x, -z'
'x, y, -z'
'-y, x-y, -z'
'-x+y, -x, -z'
'-y, -x, z'
'-x+y, y, z'
'x, x-y, z'
'y, x, z'
'x-y, -y, z'
'-x, -x+y, z'

loop_
_atom_site_label
_atom_site_type_symbol
_atom_site_fract_x
_atom_site_fract_y
_atom_site_fract_z
_atom_site_U_iso_or_equiv
_atom_site_adp_type
_atom_site_occupancy
_atom_site_site_symmetry_order
_atom_site_calc_flag
_atom_site_refinement_flags_posn
_atom_site_refinement_flags_adp
_atom_site_refinement_flags_occupancy
_atom_site_disorder_assembly
_atom_site_disorder_group
Zr2 Zr 0.46404(2) 0.92808(2) 0.5000 0.0290(3) Uani 1 4 d S TU P . .
Zr1 Zr 0.45510(2) 1.0000 0.39321(3) 0.0332(2) Uani 1 2 d DS TU P . .
O1 O 0.48180(9) 0.89569(7) 0.58173(15) 0.0405(7) Uani 1 1 d . U . . .
O3 O 0.4852(3) 0.9704(5) 0.4123(9) 0.066(3) Uani 0.5 2 d S TU P A 2
O2 O 0.53326(10) 0.94129(9) 0.65078(17) 0.0567(9) Uani 1 1 d D U . . .
O6 O 0.45853(12) 1.0000 0.2598(2) 0.0581(13) Uani 1 2 d S TU P A .
C1 C 0.50729(14) 0.90624(12) 0.6350(2) 0.0426(11) Uani 1 1 d . U . . .
C2 C 0.50726(15) 0.87470(13) 0.6835(2) 0.0550(13) Uani 1 1 d . U . . .
C10 C 0.50528(18) 0.78384(14) 0.9128(2) 0.0658(16) Uani 1 1 d . U . . .
C8 C 0.50505(17) 0.78325(14) 0.8291(3) 0.0637(15) Uani 1 1 d . U . . .
C5 C 0.50607(17) 0.81539(14) 0.7794(3) 0.0641(14) Uani 1 1 d . U . . .
C3 C 0.47891(17) 0.83658(14) 0.6742(3) 0.0689(15) Uani 1 1 d . U . . .
H3 H 0.4590 0.8300 0.6347 0.083 Uiso 1 1 calc R . . . .
C12 C 0.5061(3) 0.75304(13) 0.9545(4) 0.068(2) Uani 1 2 d S TU P . .
C11 C 0.50308(19) 0.81355(14) 0.9596(3) 0.0779(18) Uani 1 1 d . U . . .
H11 H 0.5016 0.8339 0.9319 0.094 Uiso 1 1 calc R . . . .
C4 C 0.47842(18) 0.80723(14) 0.7209(3) 0.0755(16) Uani 1 1 d . U . . .
H4 H 0.4585 0.7809 0.7123 0.091 Uiso 1 1 calc R . . . .
C9 C 0.5048(3) 0.75239(13) 0.7894(4) 0.077(3) Uani 1 2 d S TU P . .
H9 H 0.5044 0.7522 0.7319 0.093 Uiso 1 2 calc RS T P . .
C7 C 0.53615(17) 0.88364(14) 0.7418(3) 0.0695(15) Uani 1 1 d . U . . .
H7 H 0.5568 0.9098 0.7489 0.083 Uiso 1 1 calc R . . . .
C6 C 0.53436(19) 0.85353(16) 0.7897(3) 0.0811(17) Uani 1 1 d . U . . .
H6 H 0.5535 0.8599 0.8308 0.097 Uiso 1 1 calc R . . . .
Ni2 Ni 0.3518(10) 0.9685(10) 0.5000 0.228(7) Uani 0.1 2 d S TU P A 1
O5 O 0.39979(12) 1.0000 0.4057(3) 0.0782(15) Uani 1 2 d S TU P A 1
O4A O 0.43188(18) 0.9623(3) 0.5000 0.037(2) Uani 0.75 2 d S TU P A 1
O4 O 0.4471(8) 0.9712(10) 0.5000 0.037(2) Uani 0.25 2 d S TU P A 2
O3A O 0.4885(4) 0.9622(3) 0.3844(4) 0.066(3) Uani 0.5 1 d . U . A 1
Ni1 Ni 0.4891(4) 0.9782(8) 0.2203(17) 0.228(7) Uani 0.12 2 d S TU P . .

loop_
_atom_site_aniso_label
_atom_site_aniso_U_11
_atom_site_aniso_U_22
_atom_site_aniso_U_33
_atom_site_aniso_U_23
_atom_site_aniso_U_13
_atom_site_aniso_U_12
Zr2 0.0405(4) 0.0236(4) 0.0174(4) 0.000 0.000 0.0118(2)
Zr1 0.0434(3) 0.0283(4) 0.0228(4) 0.000 -0.00583(18) 0.01416(18)
O1 0.0651(19) 0.0337(16) 0.0254(14) -0.0010(12) -0.0039(14) 0.0269(15)
O3 0.089(5) 0.041(4) 0.051(5) -0.004(4) -0.0018(18) 0.021(2)
O2 0.089(2) 0.0403(19) 0.0433(18) -0.0045(14) -0.0312(16) 0.0342(17)
O6 0.080(3) 0.049(3) 0.036(2) 0.000 -0.0142(18) 0.0244(13)
C1 0.073(3) 0.032(2) 0.027(2) -0.0022(19) -0.009(2) 0.029(2)
C2 0.098(4) 0.037(2) 0.040(2) -0.0054(19) -0.019(2) 0.041(2)
C10 0.137(5) 0.052(3) 0.034(2) -0.003(2) -0.012(3) 0.066(3)
C8 0.123(4) 0.052(3) 0.041(2) -0.006(2) -0.014(2) 0.062(3)
C5 0.131(4) 0.047(3) 0.031(2) -0.010(2) -0.021(3) 0.058(3)
C3 0.105(4) 0.040(3) 0.061(3) -0.009(2) -0.032(3) 0.037(3)
C12 0.147(7) 0.053(3) 0.037(3) -0.0006(19) -0.001(4) 0.073(4)
C11 0.164(6) 0.052(3) 0.049(2) 0.000(2) -0.004(3) 0.077(4)
C4 0.132(5) 0.039(3) 0.056(3) -0.005(2) -0.031(3) 0.044(3)
C9 0.161(8) 0.065(3) 0.038(3) -0.012(2) -0.023(4) 0.081(4)
C7 0.111(4) 0.048(3) 0.059(3) -0.002(2) -0.031(3) 0.047(3)
C6 0.136(5) 0.064(3) 0.060(3) -0.008(3) -0.038(3) 0.063(3)
Ni2 0.214(13) 0.268(17) 0.209(12) 0.000 0.000 0.124(13)
O5 0.053(2) 0.073(3) 0.115(4) 0.000 -0.011(2) 0.0367(17)
O4A 0.070(6) 0.037(5) 0.0134(18) 0.000 0.000 0.033(5)
O4 0.070(6) 0.037(5) 0.0134(18) 0.000 0.000 0.033(5)
O3A 0.089(5) 0.041(4) 0.051(5) -0.004(4) -0.0018(18) 0.021(2)
Ni1 0.214(13) 0.268(17) 0.209(12) 0.000 0.000 0.124(13)

loop_
_atom_type_symbol
_atom_type_description
_atom_type_scat_dispersion_real
_atom_type_scat_dispersion_imag
_atom_type_scat_source
C C 0.0181 0.0091 'International Tables Vol C Tables 4.2.6.8 and 6.1.1.4'
H H 0.0000 0.0000 'International Tables Vol C Tables 4.2.6.8 and 6.1.1.4'
Ni Ni -3.0029 0.5091 'International Tables Vol C Tables 4.2.6.8 and 6.1.1.4'
O O 0.0492 0.0322 'International Tables Vol C Tables 4.2.6.8 and 6.1.1.4'
Zr Zr -0.1862 2.2449 'International Tables Vol C Tables 4.2.6.8 and 6.1.1.4'

loop_
_geom_angle_atom_site_label_1
_geom_angle_atom_site_label_2
_geom_angle_atom_site_label_3
_geom_angle
_geom_angle_site_symmetry_1
_geom_angle_site_symmetry_3
_geom_angle_publ_flag
O1 Zr2 O1 75.65(13) 16_556 . ?
O1 Zr2 O1 75.03(15) . 20 ?
O1 Zr2 O1 119.58(14) 16_556 20 ?
O1 Zr2 O1 75.02(15) 16_556 11_556 ?
O1 Zr2 O1 119.59(14) . 11_556 ?
O1 Zr2 O1 75.64(13) 11_556 20 ?
O1 Zr2 O3A 79.6(2) 11_556 . ?
O1 Zr2 O3A 79.6(3) 20 16_556 ?
O1 Zr2 O3A 70.3(3) . 16_556 ?
O1 Zr2 O3A 149.1(3) 16_556 11_556 ?
O1 Zr2 O3A 134.4(4) . . ?
O1 Zr2 O3A 70.3(3) 20 11_556 ?
O1 Zr2 O3A 149.1(3) 20 . ?
O1 Zr2 O3A 79.6(3) 16_556 20 ?
O1 Zr2 O3A 134.4(4) 11_556 11_556 ?
O1 Zr2 O3A 149.1(3) . 20 ?
O1 Zr2 O3A 134.4(4) 16_556 16_556 ?
O1 Zr2 O3A 70.3(3) 11_556 20 ?
O1 Zr2 O3A 149.1(3) 11_556 16_556 ?
O1 Zr2 O3A 134.4(4) 20 20 ?
O1 Zr2 O3A 70.3(3) 16_556 . ?
O1 Zr2 O3A 79.6(3) . 11_556 ?
O3 Zr2 O1 85.5(4) 16_556 20 ?
O3 Zr2 O1 142.13(10) . 20 ?
O3 Zr2 O1 142.14(10) 16_556 11_556 ?
O3 Zr2 O1 85.5(4) . 16_556 ?
O3 Zr2 O1 85.5(4) . 11_556 ?
O3 Zr2 O1 142.14(9) 16_556 16_556 ?
O3 Zr2 O1 85.5(4) 16_556 . ?
O3 Zr2 O1 142.14(9) . . ?
O3 Zr2 O3 90.1(9) . 16_556 ?
O3 Zr2 O4 60.5(5) 16_556 20 ?
O3 Zr2 O4 60.5(5) . 20 ?
O3 Zr2 O4 60.5(5) . . ?
O3 Zr2 O4 60.5(5) 16_556 . ?
O4 Zr2 O1 85.0(6) . 11_556 ?
O4 Zr2 O1 85.0(6) . 20 ?
O4 Zr2 O1 141.94(11) 20 11_556 ?
O4 Zr2 O1 141.94(11) . 16_556 ?
O4 Zr2 O1 85.0(6) 20 . ?
O4 Zr2 O1 85.0(6) 20 16_556 ?
O4 Zr2 O1 141.94(11) 20 20 ?
O4 Zr2 O1 141.94(10) . . ?
O4 Zr2 O4 91.8(16) 20 . ?
O3A Zr2 O3A 115.6(4) . 16_556 ?
O3A Zr2 O3A 117.7(4) 20 16_556 ?
O3A Zr2 O3A 115.6(4) 20 11_556 ?
O3A Zr2 O3A 14.9(7) 20 . ?
O3A Zr2 O3A 117.7(4) . 11_556 ?
O3A Zr2 O3A 14.9(7) 11_556 16_556 ?
O3 Zr1 O3 58.8(9) 4_675 . ?
O3 Zr1 O2 83.0(4) 4_675 13_676 ?
O3 Zr1 O2 139.0(5) . 13_676 ?
O3 Zr1 O6 95.7(4) 4_675 . ?
O3 Zr1 O6 95.7(4) . . ?
O6 Zr1 O2 72.32(9) . 13_676 ?
O5 Zr1 O2 73.77(11) . 13_676 ?
O5 Zr1 O6 98.90(18) . . ?
O4A Zr1 O2 139.6(3) . 13_676 ?
O4A Zr1 O2 73.16(17) 8_676 13_676 ?
O4A Zr1 O2 139.6(3) 16_556 13_676 ?
O4A Zr1 O6 143.93(19) . . ?
O4A Zr1 O6 143.93(19) 8_676 . ?
O4A Zr1 O6 143.93(19) 16_556 . ?
O4A Zr1 O5 81.1(2) 8_676 . ?
O4A Zr1 O5 81.1(2) 16_556 . ?
O4A Zr1 O5 81.1(2) . . ?
O4A Zr1 O4A 72.0(4) 16_556 8_676 ?
O4A Zr1 O4A 72.0(4) . 8_676 ?
O4A Zr1 O4A 0.0(7) . 16_556 ?
O4 Zr1 O3 89.9(9) . 4_675 ?
O4 Zr1 O3 89.9(9) 8_676 . ?
O4 Zr1 O3 61.6(10) 8_676 4_675 ?
O4 Zr1 O3 61.6(10) . . ?
O4 Zr1 O2 83.5(8) 8_676 13_676 ?
O4 Zr1 O2 138.6(9) . 13_676 ?
O4 Zr1 O6 149.0(9) . . ?
O4 Zr1 O6 149.0(9) 8_676 . ?
O4 Zr1 O4 57.8(16) . 8_676 ?
O3A Zr1 O2 67.9(3) 4_675 13_676 ?
O3A Zr1 O2 142.7(3) 20 13_676 ?
O3A Zr1 O6 83.1(2) 20 . ?
O3A Zr1 O6 83.1(2) 4_675 . ?
O3A Zr1 O5 139.0(3) 4_675 . ?
O3A Zr1 O5 139.0(3) 20 . ?
O3A Zr1 O4A 74.5(3) 20 16_556 ?
O3A Zr1 O4A 120.3(3) 4_675 16_556 ?
O3A Zr1 O4A 74.5(3) 20 . ?
O3A Zr1 O4A 120.3(3) 20 8_676 ?
O3A Zr1 O4A 120.3(3) 4_675 . ?
O3A Zr1 O4A 74.5(3) 4_675 8_676 ?
O3A Zr1 O3A 82.0(7) 4_675 20 ?
C1 O1 Zr2 132.8(3) . . ?
Zr2 O3 Zr1 117.0(4) . 4_675 ?
Zr2 O3 Zr1 117.0(4) . . ?
Zr1 O3 Zr1 118.2(9) 4_675 . ?
C1 O2 Zr1 134.0(3) . 13_676 ?
Ni1 O6 Zr1 113.2(8) 4_675 . ?
Ni1 O6 Zr1 113.2(8) 23_675 . ?
Ni1 O6 Zr1 113.2(8) . . ?
Ni1 O6 Ni1 45.8(15) 23_675 . ?
Ni1 O6 Ni1 45.8(15) 4_675 . ?
Ni1 O6 Ni1 0(2) 4_675 23_675 ?
O1 C1 O2 126.0(4) . . ?
O1 C1 C2 116.2(4) . . ?
O2 C1 C2 117.8(4) . . ?
C3 C2 C1 121.5(4) . . ?
C3 C2 C7 118.2(4) . . ?
C7 C2 C1 120.2(4) . . ?
C8 C10 C12 118.4(4) . . ?
C8 C10 C11 123.1(4) . . ?
C12 C10 C11 118.4(4) . . ?
C10 C8 C5 122.5(4) . . ?
C9 C8 C10 119.1(4) . . ?
C9 C8 C5 118.3(4) . . ?
C4 C5 C8 120.5(5) . . ?
C6 C5 C8 121.9(5) . . ?
C6 C5 C4 117.6(4) . . ?
C2 C3 C4 121.4(5) . . ?
C10 C12 C10 121.6(6) . 21_565 ?
C10 C12 C12 119.2(3) 21_565 16_557 ?
C10 C12 C12 119.2(3) . 16_557 ?
C11 C11 C10 122.4(2) 16_557 . ?
C5 C4 C3 121.4(5) . . ?
C8 C9 C8 123.3(6) . 21_565 ?
C2 C7 C6 119.1(5) . . ?
C5 C6 C7 122.2(5) . . ?
O5 Ni2 O5 86.1(12) 16_556 . ?
Zr1 O5 Ni2 128.2(8) . . ?
Zr1 O5 Ni2 128.2(9) . 8_676 ?
Zr1 O5 Ni2 128.2(9) . 23_675 ?
Ni2 O5 Ni2 56.4(17) 8_676 . ?
Ni2 O5 Ni2 0.0(16) 23_675 8_676 ?
Ni2 O5 Ni2 56.4(17) 23_675 . ?
Zr1 O4A Zr2 103.6(2) . . ?
Zr1 O4A Zr2 103.6(2) 16_556 . ?
Zr1 O4A Zr1 107.2(4) 16_556 . ?
O4A O4A Zr2 0(7) 16_556 . ?
O4A O4A Zr1 0(8) 16_556 . ?
O4A O4A Zr1 0(8) 16_556 16_556 ?
Zr1 O4 Zr2 115.2(10) . . ?
Zr1 O4 Zr2 115.2(10) 16_556 . ?
Zr1 O4 Zr1 120.2(17) 16_556 . ?
Zr2 O3A Zr1 96.5(4) . . ?
Zr1 O3A Zr2 111.9(4) 4_675 . ?
Zr1 O3A Zr1 106.5(4) 4_675 . ?
O3A O3A Zr2 82.6(4) 20 . ?
O3A O3A Zr1 32.2(2) 20 . ?
O3A O3A Zr1 138.7(3) 20 4_675 ?
O6 Ni1 O6 117.7(14) 4_675 . ?

loop_
_geom_bond_atom_site_label_1
_geom_bond_atom_site_label_2
_geom_bond_distance
_geom_bond_site_symmetry_2
_geom_bond_publ_flag
Zr2 O1 2.200(3) 16_556 ?
Zr2 O1 2.200(3) 20 ?
Zr2 O1 2.200(3) 11_556 ?
Zr2 O1 2.200(3) . ?
Zr2 O3 2.044(18) . ?
Zr2 O3 2.044(18) 16_556 ?
Zr2 O4 2.12(4) . ?
Zr2 O4 2.12(4) 20 ?
Zr2 O3A 2.255(9) 20 ?
Zr2 O3A 2.255(9) 16_556 ?
Zr2 O3A 2.255(9) . ?
Zr2 O3A 2.255(9) 11_556 ?
Zr1 O3 2.065(10) 4_675 ?
Zr1 O3 2.065(10) . ?
Zr1 O2 2.245(3) 13_676 ?
Zr1 O6 2.205(4) . ?
Zr1 O5 2.192(5) . ?
Zr1 O4A 2.189(5) . ?
Zr1 O4A 2.189(5) 8_676 ?
Zr1 O4A 2.189(5) 16_556 ?
Zr1 O4 2.034(18) 8_676 ?
Zr1 O4 2.034(18) . ?
Zr1 O3A 1.969(11) 20 ?
Zr1 O3A 1.969(12) 4_675 ?
O1 C1 1.241(5) . ?
O3 Zr1 2.065(10) 4_675 ?
O2 Zr1 2.245(3) 13_676 ?
O2 C1 1.270(5) . ?
O6 Ni1 1.912(15) . ?
O6 Ni1 1.912(15) 23_675 ?
O6 Ni1 1.912(15) 4_675 ?
C1 C2 1.479(6) . ?
C2 C3 1.362(7) . ?
C2 C7 1.396(6) . ?
C10 C8 1.382(6) . ?
C10 C12 1.410(5) . ?
C10 C11 1.442(6) . ?
C8 C5 1.493(6) . ?
C8 C9 1.377(5) . ?
C5 C4 1.369(7) . ?
C5 C6 1.364(7) . ?
C3 C4 1.384(6) . ?
C12 C10 1.410(5) 21_565 ?
C12 C12 1.503(12) 16_557 ?
C11 C11 1.333(9) 16_557 ?
C9 C8 1.377(5) 21_565 ?
C7 C6 1.399(7) . ?
Ni2 O5 2.28(3) 16_556 ?
Ni2 O5 2.28(3) . ?
O5 Ni2 2.28(3) 23_675 ?
O5 Ni2 2.28(3) 8_676 ?
O4A Zr1 2.189(5) 16_556 ?
O4A O4A 0.00(2) 16_556 ?
O4 Zr1 2.034(18) 16_556 ?
O3A Zr1 1.969(11) 4_675 ?
O3A O3A 0.58(3) 20 ?
Ni1 O6 1.912(15) 4_675 ?

loop_
_smtbx_masks_void_nr
_smtbx_masks_void_average_x
_smtbx_masks_void_average_y
_smtbx_masks_void_average_z
_smtbx_masks_void_volume
_smtbx_masks_void_count_electrons
_smtbx_masks_void_content
1 -0.283 -0.747 -0.755 17720.2 1763.5 ?
